data_4128576
loop_
_publ_author_name
'Lavendomme, Roy'
'Ronson, Tanya K.'
'Nitschke, Jonathan R.'

_publ_section_title
;
 Metal and Organic Templates Together Control the Size of Covalent
 Macrocycles and Cages.
;
_journal_issue 30
_journal_name_full 'Journal of the American Chemical Society'
_journal_page_first 12147
_journal_page_last 12158
_journal_paper_doi 10.1021/jacs.9b06182
_journal_volume 141
_journal_year 2019
_chemical_formula_moiety 'C114 H78 Cl6 N22 Pd6, 6(As F6), 4(C6 H6)'
_chemical_formula_sum 'C138 H102 As6 Cl6 F36 N22 Pd6'
_chemical_formula_weight 4053.03
_space_group_crystal_system orthorhombic
_space_group_IT_number 63
_space_group_name_Hall '-C 2c 2'
_space_group_name_H-M_alt 'C m c m'
_atom_sites_solution_hydrogens geom
_audit_creation_method SHELXL-2018/3
_cell_angle_alpha 90
_cell_angle_beta 90
_cell_angle_gamma 90
_cell_formula_units_Z 4
_cell_length_a 21.948(4)
_cell_length_b 30.273(6)
_cell_length_c 31.103(6)
_cell_measurement_reflns_used 2429
_cell_measurement_temperature 100(2)
_cell_measurement_theta_max 21.1877996802
_cell_measurement_theta_min 1.28257502168
_cell_volume 20666(7)
_computing_cell_refinement
;
DIALS 2theta refinement, DIALS 1.7.1-g93fc14f4-release
;
_computing_data_collection 'Diamond GDA'
_computing_data_reduction
;
aimless (Evans, P. R. and Murshudov, G. N., 2013)
ccp4 (Winn, M. D. et al., 2011)
DIALS 1.7.1-g93fc14f4-release
pointless (Evans, P., 2006)
XIA2 0.5.432-ga4ad5612-dials-1.7 (Winter, G., 2010)
;
_computing_structure_refinement 'SHELXL-2018/3 (Sheldrick, 2018)'
_computing_structure_solution 'SHELXT 2014/5 (Sheldrick, 2014)'
_diffrn_ambient_temperature 100(2)
_diffrn_detector 'Photon counting pixel array'
_diffrn_measured_fraction_theta_full 0.997
_diffrn_measured_fraction_theta_max 0.997
_diffrn_measurement_device 'Fixed \c 3-circle diffractometer'
_diffrn_measurement_device_type 'Fluid Film Devices'
_diffrn_measurement_method 'shutterless scans'
_diffrn_measurement_specimen_support 'MiTeGen MicroMount'
_diffrn_radiation_monochromator 'Silicon 111'
_diffrn_radiation_source 'Diamond Light Source Beamline I19-1'
_diffrn_radiation_type Synchrotron
_diffrn_radiation_wavelength 0.6889
_diffrn_reflns_av_R_equivalents 0.0490
_diffrn_reflns_av_unetI/netI 0.0424
_diffrn_reflns_Laue_measured_fraction_full 0.997
_diffrn_reflns_Laue_measured_fraction_max 0.997
_diffrn_reflns_limit_h_max 19
_diffrn_reflns_limit_h_min -19
_diffrn_reflns_limit_k_max 26
_diffrn_reflns_limit_k_min -25
_diffrn_reflns_limit_l_max 27
_diffrn_reflns_limit_l_min -27
_diffrn_reflns_number 22836
_diffrn_reflns_point_group_measured_fraction_full 0.997
_diffrn_reflns_point_group_measured_fraction_max 0.997
_diffrn_reflns_theta_full 17.428
_diffrn_reflns_theta_max 17.428
_diffrn_reflns_theta_min 1.279
_diffrn_standards_decay_% 0
_diffrn_standards_interval_count 0
_diffrn_standards_number 0
_exptl_absorpt_coefficient_mu 1.477
_exptl_absorpt_correction_T_max 1.0
_exptl_absorpt_correction_T_min 0.991036337712
_exptl_absorpt_correction_type empirical
_exptl_absorpt_process_details
;
CCP4 7.0.052: AIMLESS, version 0.6.2 : 15/01/18
Scaling & analysis of unmerged intensities, absorption correction using spherical harmonics
;
_exptl_crystal_colour 'dark brown'
_exptl_crystal_density_diffrn 1.303
_exptl_crystal_description block
_exptl_crystal_F_000 7936
_exptl_crystal_size_max 0.020
_exptl_crystal_size_mid 0.020
_exptl_crystal_size_min 0.020
_refine_diff_density_max 1.105
_refine_diff_density_min -0.446
_refine_diff_density_rms 0.160
_refine_ls_extinction_method none
_refine_ls_goodness_of_fit_ref 1.074
_refine_ls_hydrogen_treatment constr
_refine_ls_matrix_type full
_refine_ls_number_parameters 589
_refine_ls_number_reflns 3798
_refine_ls_number_restraints 1054
_refine_ls_restrained_S_all 1.042
_refine_ls_R_factor_all 0.1534
_refine_ls_R_factor_gt 0.1278
_refine_ls_shift/su_max 0.004
_refine_ls_shift/su_mean 0.000
_refine_ls_structure_factor_coef Fsqd
_refine_ls_weighting_details 'w=1/[\s^2^(Fo^2^)+(0.2000P)^2^+150.0000P] where P=(Fo^2^+2Fc^2^)/3'
_refine_ls_weighting_scheme calc
_refine_ls_wR_factor_gt 0.3265
_refine_ls_wR_factor_ref 0.3485
_reflns_Friedel_coverage 0.000
_reflns_number_gt 2179
_reflns_number_total 3798
_reflns_threshold_expression 'I > 2\s(I)'
_cod_data_source_file ja9b06182_si_004.cif
_cod_data_source_block rl3050_sq
_cod_database_code 4128576
_shelx_shelxl_version_number 2018/3
_shelx_space_group_comment
;
The symmetry employed for this shelxl refinement is uniquely defined
by the following loop, which should always be used as a source of
symmetry information in preference to the above space-group names.
They are only intended as comments.
;
_shelx_estimated_absorpt_t_min 0.971
_shelx_estimated_absorpt_t_max 0.971

loop_
_space_group_symop_operation_xyz
'x, y, z'
'-x, -y, z+1/2'
'-x, y, -z+1/2'
'x, -y, -z'
'x+1/2, y+1/2, z'
'-x+1/2, -y+1/2, z+1/2'
'-x+1/2, y+1/2, -z+1/2'
'x+1/2, -y+1/2, -z'
'-x, -y, -z'
'x, y, -z-1/2'
'x, -y, z-1/2'
'-x, y, z'
'-x+1/2, -y+1/2, -z'
'x+1/2, y+1/2, -z-1/2'
'x+1/2, -y+1/2, z-1/2'
'-x+1/2, y+1/2, z'

loop_
_atom_site_label
_atom_site_type_symbol
_atom_site_fract_x
_atom_site_fract_y
_atom_site_fract_z
_atom_site_U_iso_or_equiv
_atom_site_adp_type
_atom_site_occupancy
_atom_site_site_symmetry_order
_atom_site_calc_flag
_atom_site_refinement_flags_posn
_atom_site_refinement_flags_adp
_atom_site_refinement_flags_occupancy
_atom_site_disorder_assembly
_atom_site_disorder_group
Pd1 Pd 1.000000 0.59327(11) 0.250000 0.1651(15) Uani 1 4 d S T P . .
Pd2 Pd 0.73883(9) 0.34436(6) 0.42856(6) 0.1666(11) Uani 1 1 d . . . . .
Pd3 Pd 1.000000 0.09482(12) 0.250000 0.1618(15) Uani 1 4 d S T P . .
Cl1 Cl 1.000000 0.5182(4) 0.250000 0.194(5) Uani 1 4 d S T P . .
Cl2 Cl 0.8159(3) 0.3402(2) 0.3792(2) 0.207(3) Uani 1 1 d . . . . .
Cl3 Cl 1.000000 0.1703(4) 0.250000 0.188(5) Uani 1 4 d S T P . .
N1 N 1.000000 0.6582(8) 0.250000 0.179(9) Uani 1 4 d DS TU P . .
N2 N 1.000000 0.6052(7) 0.3155(6) 0.184(7) Uani 1 2 d DS TU P A .
N3 N 1.000000 0.4738(6) 0.4425(6) 0.161(6) Uani 1 2 d DS TU P . .
N4 N 0.7736(7) 0.3896(5) 0.4690(5) 0.168(5) Uani 1 1 d D U . . .
N5 N 0.6741(7) 0.3490(5) 0.4691(5) 0.192(6) Uani 1 1 d D U . . .
N6 N 0.6784(8) 0.3004(5) 0.4032(5) 0.168(5) Uani 1 1 d D U . . .
N7 N 0.7200(10) 0.2077(7) 0.250000 0.170(6) Uani 1 2 d DS TU P . .
N8 N 1.000000 0.0299(8) 0.250000 0.166(9) Uani 1 4 d DS TU P . .
N9 N 0.9091(9) 0.0814(7) 0.250000 0.166(6) Uani 1 2 d DS TU P . .
C1 C 1.000000 0.7465(9) 0.250000 0.182(10) Uani 1 4 d DS TU P . .
H1 H 1.000000 0.777902 0.250000 0.218 Uiso 1 4 calc R U P . .
C2 C 1.000000 0.7245(6) 0.2889(4) 0.179(8) Uani 1 2 d DS TU P . .
H2 H 1.000000 0.740232 0.315388 0.215 Uiso 1 2 calc R U P . .
C3 C 1.000000 0.6790(6) 0.2880(4) 0.180(7) Uani 1 2 d DS TU P . .
C4 C 1.000000 0.6464(7) 0.3232(6) 0.183(7) Uani 1 2 d DS TU P . .
H4 H 1.000000 0.656435 0.352157 0.219 Uiso 1 2 calc R U P . .
C5 C 1.000000 0.5730(7) 0.3483(7) 0.178(7) Uani 1 2 d DS TU P . .
C6 C 0.9613(10) 0.5774(8) 0.3830(8) 0.176(8) Uani 0.5 1 d D U P A -1
H6 H 0.934666 0.602053 0.385094 0.211 Uiso 0.5 1 calc R U P A -1
C7 C 0.9620(10) 0.5455(8) 0.4148(8) 0.171(8) Uani 0.5 1 d D U P A -1
H7 H 0.935759 0.548565 0.438891 0.205 Uiso 0.5 1 calc R U P A -1
C8 C 1.000000 0.5092(7) 0.4121(7) 0.168(7) Uani 1 2 d DS TU P . .
C9 C 1.0389(10) 0.5057(8) 0.3770(8) 0.174(8) Uani 0.5 1 d D U P A -1
H9 H 1.065651 0.481126 0.374984 0.209 Uiso 0.5 1 calc R U P A -1
C10 C 1.0394(10) 0.5374(8) 0.3450(8) 0.175(8) Uani 0.5 1 d D U P A -1
H10 H 1.066200 0.534752 0.321109 0.210 Uiso 0.5 1 calc R U P A -1
C11 C 0.9443(4) 0.4520(5) 0.4521(6) 0.166(5) Uani 1 1 d D U . . .
C14 C 0.8318(7) 0.4113(5) 0.4645(5) 0.172(5) Uani 1 1 d D U . . .
C12 C 0.8921(9) 0.4766(8) 0.4596(9) 0.169(6) Uiso 0.5 1 d D U P A 1
H12 H 0.894911 0.507917 0.460655 0.203 Uiso 0.5 1 calc R U P A 1
C13 C 0.8363(11) 0.4568(6) 0.4658(9) 0.171(6) Uiso 0.5 1 d D U P A 1
H13 H 0.801080 0.474319 0.470787 0.205 Uiso 0.5 1 calc R U P A 1
C15 C 0.8840(9) 0.3861(8) 0.4581(9) 0.167(7) Uiso 0.5 1 d D U P A 1
H15 H 0.881215 0.354740 0.458006 0.200 Uiso 0.5 1 calc R U P A 1
C16 C 0.9398(11) 0.4063(7) 0.4518(9) 0.167(7) Uiso 0.5 1 d D U P A 1
H16 H 0.975174 0.388774 0.447305 0.200 Uiso 0.5 1 calc R U P A 1
C12' C 0.8982(10) 0.4569(8) 0.4214(8) 0.173(7) Uiso 0.5 1 d D U P A 2
H12' H 0.904964 0.474208 0.396381 0.208 Uiso 0.5 1 calc R U P A 2
C13' C 0.8426(11) 0.4365(8) 0.4279(7) 0.175(7) Uiso 0.5 1 d D U P A 2
H13' H 0.811290 0.439740 0.407001 0.210 Uiso 0.5 1 calc R U P A 2
C15' C 0.8776(10) 0.4073(8) 0.4945(8) 0.167(6) Uiso 0.5 1 d D U P A 2
H15' H 0.870518 0.390621 0.519884 0.200 Uiso 0.5 1 calc R U P A 2
C16' C 0.9335(11) 0.4272(8) 0.4884(7) 0.167(6) Uiso 0.5 1 d D U P A 2
H16' H 0.964702 0.423801 0.509371 0.201 Uiso 0.5 1 calc R U P A 2
C17 C 0.7397(7) 0.3975(6) 0.5008(6) 0.179(6) Uani 1 1 d D U . . .
H17 H 0.752309 0.417359 0.522705 0.215 Uiso 1 1 calc R U . . .
C18 C 0.6805(7) 0.3754(5) 0.5033(6) 0.202(6) Uani 1 1 d D U . . .
C19 C 0.6370(9) 0.3790(7) 0.5354(6) 0.237(7) Uani 1 1 d D U . . .
H19 H 0.641405 0.398711 0.558954 0.284 Uiso 1 1 calc R U . . .
C20 C 0.5866(10) 0.3519(7) 0.5307(7) 0.253(8) Uani 1 1 d D U . . .
H20 H 0.555642 0.352580 0.552051 0.303 Uiso 1 1 calc R U . . .
C21 C 0.5797(9) 0.3236(7) 0.4957(6) 0.235(7) Uani 1 1 d D U . . .
H21 H 0.544924 0.305073 0.493202 0.282 Uiso 1 1 calc R U . . .
C22 C 0.6250(8) 0.3232(6) 0.4645(5) 0.200(6) Uani 1 1 d D U . . .
C23 C 0.6298(9) 0.2967(6) 0.4249(5) 0.174(6) Uani 1 1 d D U . . .
H23 H 0.597786 0.277695 0.416044 0.209 Uiso 1 1 calc R U . . .
C24 C 0.6851(8) 0.2759(5) 0.3649(5) 0.159(5) Uani 1 1 d D U . . .
C25 C 0.6397(11) 0.2744(9) 0.3344(7) 0.167(8) Uiso 0.5 1 d D U P B 1
H25 H 0.602047 0.289087 0.338982 0.200 Uiso 0.5 1 calc R U P B 1
C26 C 0.6501(10) 0.2509(8) 0.2970(8) 0.168(8) Uiso 0.5 1 d D U P B 1
H26 H 0.618898 0.249722 0.275874 0.202 Uiso 0.5 1 calc R U P B 1
C28 C 0.7500(11) 0.2307(9) 0.3204(7) 0.177(9) Uiso 0.5 1 d D U P B 1
H28 H 0.787494 0.215728 0.315686 0.212 Uiso 0.5 1 calc R U P B 1
C29 C 0.7405(10) 0.2543(8) 0.3581(8) 0.159(8) Uiso 0.5 1 d D U P B 1
H29 H 0.771605 0.255773 0.379325 0.191 Uiso 0.5 1 calc R U P B 1
C29' C 0.6736(12) 0.2310(6) 0.3625(8) 0.159(8) Uiso 0.5 1 d D U P B 2
H29' H 0.659076 0.216024 0.387384 0.191 Uiso 0.5 1 calc R U P B 2
C28' C 0.6826(12) 0.2072(8) 0.3251(6) 0.159(8) Uiso 0.5 1 d D U P B 2
H28' H 0.674232 0.176405 0.324052 0.191 Uiso 0.5 1 calc R U P B 2
C25' C 0.7015(12) 0.2976(8) 0.3273(6) 0.165(8) Uiso 0.5 1 d D U P B 2
H25' H 0.706538 0.328727 0.327619 0.198 Uiso 0.5 1 calc R U P B 2
C26' C 0.7108(12) 0.2747(7) 0.2892(8) 0.171(9) Uiso 0.5 1 d D U P B 2
H26' H 0.721743 0.289888 0.263559 0.205 Uiso 0.5 1 calc R U P B 2
C27 C 0.7039(8) 0.2292(5) 0.2893(3) 0.176(5) Uani 1 1 d D U . . .
C30 C 0.7669(11) 0.1756(8) 0.250000 0.163(7) Uani 1 2 d DS TU P . .
C31 C 0.8155(12) 0.1798(9) 0.2218(7) 0.168(8) Uani 0.5 1 d D U P B -1
H31 H 0.817087 0.203960 0.202404 0.202 Uiso 0.5 1 calc R U P B -1
C32 C 0.8616(12) 0.1488(8) 0.2221(7) 0.170(8) Uani 0.5 1 d D U P B -1
H32 H 0.894745 0.152154 0.202712 0.204 Uiso 0.5 1 calc R U P B -1
C33 C 0.8610(10) 0.1128(7) 0.250000 0.169(7) Uani 1 2 d DS TU P . .
C34 C 0.8112(11) 0.1090(9) 0.2767(7) 0.172(8) Uani 0.5 1 d D U P B -1
H34 H 0.808725 0.084513 0.295624 0.206 Uiso 0.5 1 calc R U P B -1
C35 C 0.7649(12) 0.1396(9) 0.2767(7) 0.173(8) Uani 0.5 1 d D U P B -1
H35 H 0.731207 0.135747 0.295485 0.208 Uiso 0.5 1 calc R U P B -1
C36 C 0.8969(10) 0.0403(7) 0.250000 0.172(7) Uani 1 2 d DS TU P . .
H36 H 0.855829 0.030511 0.250000 0.206 Uiso 1 2 calc R U P B .
C37 C 0.9470(6) 0.0083(6) 0.250000 0.176(7) Uani 1 2 d DS TU P B .
C38 C 0.9452(6) -0.0375(6) 0.250000 0.186(8) Uani 1 2 d DS TU P . .
H38 H 0.907470 -0.052850 0.250000 0.223 Uiso 1 2 calc R U P B .
C39 C 1.000000 -0.0600(9) 0.250000 0.189(11) Uani 1 4 d DS TU P B .
H39 H 1.000000 -0.091352 0.250000 0.226 Uiso 1 4 calc R U P . .
As1 As 0.7351(2) 0.06898(18) 0.12832(16) 0.183(2) Uani 0.5 1 d D . P C 1
F1 F 0.7723(7) 0.1174(3) 0.1173(5) 0.192(8) Uani 0.5 1 d D U P C 1
F2 F 0.6963(8) 0.0210(4) 0.1381(6) 0.215(8) Uani 0.5 1 d D U P C 1
F3 F 0.6827(6) 0.0814(7) 0.0894(3) 0.226(9) Uani 0.5 1 d D U P C 1
F4 F 0.7863(6) 0.0549(7) 0.1676(3) 0.222(8) Uani 0.5 1 d D U P C 1
F5 F 0.6914(5) 0.0956(4) 0.1658(3) 0.224(9) Uani 0.5 1 d D U P C 1
F6 F 0.7789(5) 0.0424(4) 0.0908(3) 0.224(8) Uani 0.5 1 d D U P C 1
As1' As 0.7477(6) 0.0191(5) 0.1271(4) 0.174(5) Uani 0.2 1 d D . P D 2
F1' F 0.7993(19) 0.0594(13) 0.1156(16) 0.211(9) Uiso 0.2 1 d D U P D 2
F2' F 0.6934(18) -0.0203(13) 0.1387(16) 0.222(13) Uiso 0.2 1 d D U P D 2
F3' F 0.702(2) 0.0393(16) 0.0871(12) 0.216(9) Uiso 0.2 1 d D U P D 2
F4' F 0.793(2) -0.0029(16) 0.1671(12) 0.222(13) Uiso 0.2 1 d D U P D 2
F5' F 0.714(2) 0.0523(14) 0.1649(13) 0.217(9) Uiso 0.2 1 d D U P D 2
F6' F 0.781(2) -0.0185(13) 0.0930(13) 0.237(13) Uiso 0.2 1 d D U P D 2
As2 As 0.500000 0.19732(16) 0.44821(15) 0.205(2) Uani 1 2 d S T P . .
F7 F 0.500000 0.1459(10) 0.4442(9) 0.328(16) Uani 1 2 d S T P . .
F8 F 0.4476(9) 0.1971(5) 0.4104(6) 0.265(7) Uani 1 1 d . . . . .
F9 F 0.500000 0.2519(6) 0.4477(6) 0.221(8) Uani 1 2 d S T P . .
F10 F 0.5485(10) 0.1996(6) 0.4842(7) 0.325(10) Uani 1 1 d . U . . .
As3 As 0.500000 0.35766(19) 0.3525(2) 0.218(4) Uani 0.6 2 d DS T P . .
F13 F 0.500000 0.3017(14) 0.3595(15) 0.287(18) Uani 0.6 2 d DS TU P . .
F14 F 0.500000 0.4114(10) 0.3451(11) 0.216(12) Uani 0.6 2 d DS TU P . .
F15 F 0.4410(19) 0.3653(13) 0.3873(13) 0.357(18) Uani 0.6 1 d D U P . .
F16 F 0.4601(12) 0.3489(10) 0.3134(11) 0.296(15) Uani 0.6 1 d D U P . .
C201 C 0.4605(15) 0.5913(11) 0.3664(12) 0.195(9) Uiso 0.5 1 d G U P E -1
H201 H 0.423473 0.607195 0.369387 0.234 Uiso 0.5 1 calc R U P E -1
C202 C 0.4600(15) 0.5453(11) 0.3665(11) 0.195(9) Uiso 0.5 1 d G U P E -1
H202 H 0.422526 0.529903 0.369635 0.234 Uiso 0.5 1 calc R U P E -1
C203 C 0.5142(19) 0.5220(6) 0.3622(7) 0.194(9) Uiso 0.5 1 d G U P E -1
H203 H 0.513770 0.490641 0.362276 0.233 Uiso 0.5 1 calc R U P E -1
C204 C 0.5689(15) 0.5446(11) 0.3577(12) 0.196(9) Uiso 0.5 1 d G U P E -1
H204 H 0.605961 0.528671 0.354669 0.236 Uiso 0.5 1 calc R U P E -1
C205 C 0.5695(15) 0.5905(11) 0.3575(12) 0.197(9) Uiso 0.5 1 d G U P E -1
H205 H 0.606909 0.605962 0.354421 0.236 Uiso 0.5 1 calc R U P E -1
C206 C 0.5153(19) 0.6138(6) 0.3619(8) 0.196(9) Uiso 0.5 1 d G U P E -1
H206 H 0.515666 0.645225 0.361779 0.235 Uiso 0.5 1 calc R U P E -1
C102 C 0.6935(5) 0.2360(6) 0.5150(6) 0.294(13) Uiso 1 1 d D U . . .
H102 H 0.654892 0.226486 0.525139 0.353 Uiso 1 1 calc R U . . .
C101 C 0.7240(7) 0.2702(6) 0.5357(4) 0.298(14) Uiso 1 1 d D U . . .
H101 H 0.706235 0.283886 0.560157 0.358 Uiso 1 1 calc R U . . .
C103 C 0.7196(7) 0.2158(5) 0.4793(5) 0.335(15) Uiso 1 1 d D U . . .
H103 H 0.698826 0.192415 0.465142 0.402 Uiso 1 1 calc R U . . .

loop_
_atom_site_aniso_label
_atom_site_aniso_U_11
_atom_site_aniso_U_22
_atom_site_aniso_U_33
_atom_site_aniso_U_23
_atom_site_aniso_U_13
_atom_site_aniso_U_12
Pd1 0.220(4) 0.159(3) 0.116(3) 0.000 0.000 0.000
Pd2 0.1888(19) 0.1782(19) 0.1328(16) -0.0086(11) -0.0095(12) 0.0128(12)
Pd3 0.183(3) 0.171(3) 0.132(3) 0.000 0.000 0.000
Cl1 0.251(14) 0.203(11) 0.129(9) 0.000 0.000 0.000
Cl2 0.216(7) 0.237(7) 0.169(6) -0.027(5) 0.015(5) -0.012(5)
Cl3 0.170(10) 0.216(12) 0.179(11) 0.000 0.000 0.000
N1 0.25(2) 0.167(18) 0.122(15) 0.000 0.000 0.000
N2 0.268(17) 0.160(13) 0.125(13) -0.011(10) 0.000 0.000
N3 0.190(12) 0.158(13) 0.134(12) -0.008(9) 0.000 0.000
N4 0.173(10) 0.177(11) 0.154(11) -0.021(10) 0.004(9) 0.038(9)
N5 0.165(11) 0.244(14) 0.167(11) -0.052(9) -0.009(10) 0.032(9)
N6 0.174(12) 0.186(11) 0.145(10) 0.001(9) 0.010(9) 0.022(11)
N7 0.164(14) 0.196(14) 0.150(11) 0.000 0.000 0.022(10)
N8 0.194(18) 0.157(18) 0.146(18) 0.000 0.000 0.000
N9 0.178(15) 0.160(13) 0.159(13) 0.000 0.000 -0.010(10)
C1 0.24(2) 0.175(19) 0.132(19) 0.000 0.000 0.000
C2 0.243(19) 0.166(14) 0.129(16) -0.007(10) 0.000 0.000
C3 0.251(16) 0.165(14) 0.123(13) -0.009(8) 0.000 0.000
C4 0.265(17) 0.164(13) 0.119(14) -0.016(10) 0.000 0.000
C5 0.253(17) 0.161(14) 0.120(13) -0.011(11) 0.000 0.000
C6 0.247(19) 0.162(16) 0.119(16) -0.010(12) -0.005(11) 0.004(12)
C7 0.232(19) 0.166(17) 0.114(15) -0.009(12) -0.005(12) 0.006(11)
C8 0.219(16) 0.168(14) 0.115(13) -0.008(10) 0.000 0.000
C9 0.227(19) 0.176(17) 0.119(16) -0.006(12) 0.001(10) 0.006(12)
C10 0.241(19) 0.168(17) 0.115(15) -0.008(12) 0.000(12) 0.001(11)
C11 0.179(9) 0.162(9) 0.157(9) -0.009(8) -0.008(8) -0.001(7)
C14 0.180(9) 0.174(9) 0.162(9) -0.008(8) 0.003(8) 0.018(8)
C17 0.173(12) 0.211(14) 0.154(13) -0.048(11) -0.003(10) 0.033(10)
C18 0.168(12) 0.262(14) 0.175(12) -0.065(10) 0.003(10) 0.023(11)
C19 0.176(14) 0.332(18) 0.202(14) -0.108(13) 0.017(11) -0.017(13)
C20 0.187(14) 0.357(19) 0.214(15) -0.118(13) 0.022(13) -0.030(13)
C21 0.176(13) 0.326(17) 0.202(15) -0.108(13) 0.017(11) -0.005(13)
C22 0.169(12) 0.261(14) 0.171(12) -0.056(10) 0.001(10) 0.018(11)
C23 0.161(13) 0.213(13) 0.149(12) -0.022(10) 0.003(9) 0.005(12)
C24 0.161(9) 0.166(9) 0.150(9) 0.003(8) 0.011(8) 0.011(8)
C27 0.180(8) 0.181(8) 0.166(8) 0.055(6) 0.062(6) 0.067(6)
C30 0.162(15) 0.180(15) 0.148(14) 0.000 0.000 0.009(11)
C31 0.167(18) 0.177(17) 0.161(17) 0.000(12) 0.011(11) 0.002(13)
C32 0.168(17) 0.178(18) 0.164(17) 0.003(10) 0.007(12) 0.001(13)
C33 0.173(15) 0.167(14) 0.166(15) 0.000 0.000 -0.008(11)
C34 0.174(18) 0.168(17) 0.173(17) 0.006(12) 0.005(11) -0.001(13)
C35 0.175(17) 0.175(18) 0.170(17) 0.010(11) 0.006(12) 0.004(13)
C36 0.185(16) 0.161(14) 0.170(15) 0.000 0.000 -0.012(11)
C37 0.198(17) 0.160(14) 0.169(14) 0.000 0.000 -0.006(8)
C38 0.21(2) 0.160(15) 0.189(17) 0.000 0.000 -0.002(10)
C39 0.21(2) 0.16(2) 0.20(2) 0.000 0.000 0.000
As1 0.204(6) 0.193(5) 0.152(4) 0.000(4) -0.005(4) -0.008(4)
F1 0.188(15) 0.202(16) 0.187(15) 0.019(14) 0.011(13) -0.058(14)
F2 0.218(13) 0.210(13) 0.216(13) -0.008(11) -0.004(11) -0.006(11)
F3 0.207(16) 0.278(18) 0.194(16) 0.026(16) -0.005(15) -0.007(16)
F4 0.222(12) 0.227(12) 0.215(12) 0.001(11) -0.014(11) -0.005(11)
F5 0.248(18) 0.203(16) 0.222(17) -0.037(15) -0.004(16) 0.005(15)
F6 0.233(13) 0.222(12) 0.217(13) 0.003(11) 0.009(11) 0.000(11)
As1' 0.193(13) 0.179(12) 0.152(11) -0.005(9) -0.010(9) -0.018(9)
As2 0.318(6) 0.165(5) 0.132(3) -0.015(3) 0.000 0.000
F7 0.51(5) 0.24(3) 0.23(3) -0.06(2) 0.000 0.000
F8 0.329(19) 0.257(17) 0.210(15) -0.045(12) -0.018(15) 0.045(13)
F9 0.31(2) 0.161(16) 0.191(17) -0.009(12) 0.000 0.000
F10 0.410(19) 0.268(15) 0.298(16) -0.049(13) -0.097(14) 0.043(13)
As3 0.409(12) 0.113(4) 0.132(5) 0.010(4) 0.000 0.000
F13 0.32(3) 0.27(2) 0.27(2) 0.011(19) 0.000 0.000
F14 0.23(2) 0.192(19) 0.22(2) -0.022(16) 0.000 0.000
F15 0.40(3) 0.33(2) 0.34(2) 0.014(18) 0.038(19) -0.022(19)
F16 0.304(17) 0.290(17) 0.294(17) 0.004(10) -0.014(10) -0.018(10)

loop_
_atom_type_symbol
_atom_type_description
_atom_type_scat_dispersion_real
_atom_type_scat_dispersion_imag
_atom_type_scat_source
C C 0.0032 0.0016 'International Tables Vol C Tables 4.2.6.8 and 6.1.1.4'
H H 0.0000 0.0000 'International Tables Vol C Tables 4.2.6.8 and 6.1.1.4'
N N 0.0061 0.0032 'International Tables Vol C Tables 4.2.6.8 and 6.1.1.4'
Cl Cl 0.1435 0.1514 'International Tables Vol C Tables 4.2.6.8 and 6.1.1.4'
Pd Pd -1.0617 0.9685 'International Tables Vol C Tables 4.2.6.8 and 6.1.1.4'
As As 0.1095 1.9130 'International Tables Vol C Tables 4.2.6.8 and 6.1.1.4'
F F 0.0168 0.0099 'International Tables Vol C Tables 4.2.6.8 and 6.1.1.4'

loop_
_geom_angle_atom_site_label_1
_geom_angle_atom_site_label_2
_geom_angle_atom_site_label_3
_geom_angle
_geom_angle_site_symmetry_1
_geom_angle_site_symmetry_3
N1 Pd1 N2 80.0(5) . 10_556
N1 Pd1 N2 80.0(5) . .
N2 Pd1 N2 159.9(11) 10_556 .
N1 Pd1 Cl1 180.0 . .
N2 Pd1 Cl1 100.0(5) 10_556 .
N2 Pd1 Cl1 100.0(5) . .
N5 Pd2 N4 79.5(7) . .
N5 Pd2 N6 79.6(7) . .
N4 Pd2 N6 159.1(6) . .
N5 Pd2 Cl2 178.7(5) . .
N4 Pd2 Cl2 100.2(5) . .
N6 Pd2 Cl2 100.7(5) . .
N8 Pd3 N9 78.5(6) . .
N8 Pd3 N9 78.5(6) . 3_755
N9 Pd3 N9 156.9(11) . 3_755
N8 Pd3 Cl3 180.0 . .
N9 Pd3 Cl3 101.5(6) . .
N9 Pd3 Cl3 101.5(6) 3_755 .
C3 N1 C3 124(2) . 10_556
C3 N1 Pd1 117.9(10) . .
C3 N1 Pd1 117.9(10) 10_556 .
C4 N2 C5 122.7(18) . .
C4 N2 Pd1 110.9(14) . .
C5 N2 Pd1 126.3(15) . .
C11 N3 C11 118.8(13) . 12_755
C11 N3 C8 119.1(8) . .
C11 N3 C8 119.1(8) 12_755 .
C17 N4 C14 120.8(13) . .
C17 N4 Pd2 113.4(12) . .
C14 N4 Pd2 125.8(10) . .
C18 N5 C22 121.3(15) . .
C18 N5 Pd2 119.4(13) . .
C22 N5 Pd2 119.0(12) . .
C23 N6 C24 119.5(15) . .
C23 N6 Pd2 113.4(12) . .
C24 N6 Pd2 127.0(12) . .
C30 N7 C27 119.5(8) . .
C30 N7 C27 119.5(8) . 10_556
C27 N7 C27 117.6(13) . 10_556
C37 N8 C37 121(2) . 3_755
C37 N8 Pd3 119.4(11) . .
C37 N8 Pd3 119.4(11) 3_755 .
C36 N9 C33 120.0(18) . .
C36 N9 Pd3 113.7(15) . .
C33 N9 Pd3 126.4(15) . .
C2 C1 C2 122(2) 10_556 .
C2 C1 H1 118.8 10_556 .
C2 C1 H1 118.8 . .
C3 C2 C1 117.6(16) . .
C3 C2 H2 121.2 . .
C1 C2 H2 121.2 . .
N1 C3 C2 119.1(14) . .
N1 C3 C4 110.1(14) . .
C2 C3 C4 130.8(14) . .
N2 C4 C3 121.1(19) . .
N2 C4 H4 119.5 . .
C3 C4 H4 119.5 . .
C6 C5 C10 121.2(17) . .
C6 C5 N2 119.9(15) . .
C10 C5 N2 118.8(15) . .
C5 C6 C7 119(2) . .
C5 C6 H6 120.5 . .
C7 C6 H6 120.5 . .
C6 C7 C8 121(2) . .
C6 C7 H7 119.3 . .
C8 C7 H7 119.3 . .
C7 C8 C9 118.5(17) . .
C7 C8 N3 123.8(17) . .
C9 C8 N3 117.6(17) . .
C10 C9 C8 121(2) . .
C10 C9 H9 119.4 . .
C8 C9 H9 119.4 . .
C9 C10 C5 119(2) . .
C9 C10 H10 120.7 . .
C5 C10 H10 120.7 . .
C12 C11 C16 118.6(15) . .
C16' C11 C12' 119.6(15) . .
C16' C11 N3 124.9(15) . .
C12 C11 N3 119.8(15) . .
C16 C11 N3 121.5(15) . .
C12' C11 N3 115.5(15) . .
C13 C14 C15 119.6(15) . .
C15' C14 C13' 118.6(15) . .
C15' C14 N4 122.8(15) . .
C13 C14 N4 120.9(14) . .
C15 C14 N4 119.5(14) . .
C13' C14 N4 118.6(15) . .
C13 C12 C11 122(2) . .
C13 C12 H12 119.2 . .
C11 C12 H12 119.2 . .
C12 C13 C14 120(2) . .
C12 C13 H13 120.2 . .
C14 C13 H13 120.2 . .
C16 C15 C14 120(2) . .
C16 C15 H15 119.8 . .
C14 C15 H15 119.8 . .
C15 C16 C11 120(2) . .
C15 C16 H16 119.9 . .
C11 C16 H16 119.9 . .
C13' C12' C11 119(2) . .
C13' C12' H12' 120.3 . .
C11 C12' H12' 120.3 . .
C12' C13' C14 121(2) . .
C12' C13' H13' 119.5 . .
C14 C13' H13' 119.5 . .
C14 C15' C16' 121(2) . .
C14 C15' H15' 119.4 . .
C16' C15' H15' 119.4 . .
C11 C16' C15' 120(2) . .
C11 C16' H16' 119.9 . .
C15' C16' H16' 119.9 . .
N4 C17 C18 118.6(16) . .
N4 C17 H17 120.7 . .
C18 C17 H17 120.7 . .
N5 C18 C19 123.2(15) . .
N5 C18 C17 109.0(15) . .
C19 C18 C17 127.8(16) . .
C20 C19 C18 115.3(17) . .
C20 C19 H19 122.4 . .
C18 C19 H19 122.4 . .
C19 C20 C21 122.2(18) . .
C19 C20 H20 118.9 . .
C21 C20 H20 118.9 . .
C22 C21 C20 118.3(17) . .
C22 C21 H21 120.9 . .
C20 C21 H21 120.9 . .
N5 C22 C21 119.7(15) . .
N5 C22 C23 110.5(15) . .
C21 C22 C23 129.8(16) . .
N6 C23 C22 117.3(16) . .
N6 C23 H23 121.3 . .
C22 C23 H23 121.3 . .
C29' C24 C25' 117.8(15) . .
C25 C24 C29 120.7(15) . .
C25 C24 N6 121.6(16) . .
C29' C24 N6 122.8(15) . .
C25' C24 N6 119.4(15) . .
C29 C24 N6 117.6(16) . .
C24 C25 C26 119(2) . .
C24 C25 H25 120.7 . .
C26 C25 H25 120.7 . .
C27 C26 C25 122(2) . .
C27 C26 H26 118.8 . .
C25 C26 H26 118.8 . .
C29 C28 C27 119(2) . .
C29 C28 H28 120.3 . .
C27 C28 H28 120.3 . .
C28 C29 C24 120(2) . .
C28 C29 H29 120.0 . .
C24 C29 H29 120.0 . .
C28' C29' C24 122(2) . .
C28' C29' H29' 119.0 . .
C24 C29' H29' 119.0 . .
C27 C28' C29' 118.5(19) . .
C27 C28' H28' 120.8 . .
C29' C28' H28' 120.8 . .
C26' C25' C24 121(2) . .
C26' C25' H25' 119.3 . .
C24 C25' H25' 119.3 . .
C27 C26' C25' 118.5(19) . .
C27 C26' H26' 120.7 . .
C25' C26' H26' 120.7 . .
C28' C27 C26' 121.3(14) . .
C26 C27 C28 119.0(15) . .
C26 C27 N7 125.5(16) . .
C28' C27 N7 123.7(16) . .
C26' C27 N7 115.0(16) . .
C28 C27 N7 115.2(15) . .
C35 C30 C31 118.7(17) . .
C35 C30 N7 121.6(19) . .
C31 C30 N7 119.7(18) . .
C32 C31 C30 120(2) . .
C32 C31 H31 120.0 . .
C30 C31 H31 120.0 . .
C31 C32 C33 122(2) . .
C31 C32 H32 119.0 . .
C33 C32 H32 119.0 . .
C34 C33 C32 116.5(17) . .
C34 C33 N9 122.3(16) . .
C32 C33 N9 121.2(16) . .
C35 C34 C33 122(2) . .
C35 C34 H34 118.9 . .
C33 C34 H34 118.9 . .
C30 C35 C34 121(2) . .
C30 C35 H35 119.6 . .
C34 C35 H35 119.6 . .
N9 C36 C37 119(2) . .
N9 C36 H36 120.3 . .
C37 C36 H36 120.3 . .
N8 C37 C38 121.1(15) . .
N8 C37 C36 109.1(15) . .
C38 C37 C36 129.7(14) . .
C39 C38 C37 117.8(16) . .
C39 C38 H38 121.1 . .
C37 C38 H38 121.1 . .
C38 C39 C38 121(2) 3_755 .
C38 C39 H39 119.5 3_755 .
C38 C39 H39 119.5 . .
F6 As1 F1 90.01(4) . .
F6 As1 F4 90.00(4) . .
F1 As1 F4 92.5(11) . .
F6 As1 F3 90.00(4) . .
F1 As1 F3 89.5(11) . .
F4 As1 F3 178.0(12) . .
F6 As1 F2 90.00(4) . .
F1 As1 F2 178.2(11) . .
F4 As1 F2 89.3(11) . .
F3 As1 F2 88.7(11) . .
F6 As1 F5 179.99(7) . .
F1 As1 F5 90.00(4) . .
F4 As1 F5 89.99(4) . .
F3 As1 F5 90.00(4) . .
F2 As1 F5 89.99(4) . .
F1' As1' F3' 88.7(19) . .
F1' As1' F5' 90.6(17) . .
F3' As1' F5' 92.1(17) . .
F1' As1' F6' 93.6(17) . .
F3' As1' F6' 92.0(17) . .
F5' As1' F6' 174(2) . .
F1' As1' F2' 178(2) . .
F3' As1' F2' 89.8(18) . .
F5' As1' F2' 87.9(17) . .
F6' As1' F2' 87.9(16) . .
F1' As1' F4' 92.3(19) . .
F3' As1' F4' 178(2) . .
F5' As1' F4' 89.0(17) . .
F6' As1' F4' 86.8(16) . .
F2' As1' F4' 89.1(19) . .
F10 As2 F10 87.1(17) 12_655 .
F10 As2 F7 95.9(10) 12_655 .
F10 As2 F7 95.9(10) . .
F10 As2 F8 177.6(9) 12_655 12_655
F10 As2 F8 92.1(11) . 12_655
F7 As2 F8 86.5(9) . 12_655
F10 As2 F8 92.1(11) 12_655 .
F10 As2 F8 177.6(9) . .
F7 As2 F8 86.5(9) . .
F8 As2 F8 88.7(12) 12_655 .
F10 As2 F9 87.8(9) 12_655 .
F10 As2 F9 87.9(9) . .
F7 As2 F9 174.8(13) . .
F8 As2 F9 89.8(8) 12_655 .
F8 As2 F9 89.8(8) . .
F16 As3 F16 70(2) . 12_655
F16 As3 F14 93.5(16) . .
F16 As3 F14 93.5(16) 12_655 .
F16 As3 F15 95.4(18) . .
F16 As3 F15 165.7(18) 12_655 .
F14 As3 F15 87.4(15) . .
F16 As3 F15 165.7(18) . 12_655
F16 As3 F15 95.4(18) 12_655 12_655
F14 As3 F15 87.4(15) . 12_655
F15 As3 F15 99(3) . 12_655
F16 As3 F13 86.0(17) . .
F16 As3 F13 86.0(17) 12_655 .
F14 As3 F13 179(2) . .
F15 As3 F13 93.0(16) . .
F15 As3 F13 93.0(16) 12_655 .
As3 F16 F16 54.8(11) . 12_655
C202 C201 C206 120.0 . .
C202 C201 H201 120.0 . .
C206 C201 H201 120.0 . .
C203 C202 C201 120.0 . .
C203 C202 H202 120.0 . .
C201 C202 H202 120.0 . .
C202 C203 C204 120.0 . .
C202 C203 H203 120.0 . .
C204 C203 H203 120.0 . .
C203 C204 C205 120.0 . .
C203 C204 H204 120.0 . .
C205 C204 H204 120.0 . .
C206 C205 C204 120.0 . .
C206 C205 H205 120.0 . .
C204 C205 H205 120.0 . .
C205 C206 C201 120.0 . .
C205 C206 H206 120.0 . .
C201 C206 H206 120.0 . .
C101 C102 C103 120.01(5) . .
C101 C102 H102 120.0 . .
C103 C102 H102 120.0 . .
C103 C101 C102 120.00(5) 13_656 .
C103 C101 H101 120.0 13_656 .
C102 C101 H101 120.0 . .
C101 C103 C102 120.00(5) 13_656 .
C101 C103 H103 120.0 13_656 .
C102 C103 H103 120.0 . .

loop_
_geom_bond_atom_site_label_1
_geom_bond_atom_site_label_2
_geom_bond_distance
_geom_bond_site_symmetry_2
Pd1 N1 1.97(3) .
Pd1 N2 2.07(2) 10_556
Pd1 N2 2.07(2) .
Pd1 Cl1 2.274(13) .
Pd2 N5 1.906(17) .
Pd2 N4 2.010(15) .
Pd2 N6 2.038(16) .
Pd2 Cl2 2.288(7) .
Pd3 N8 1.96(3) .
Pd3 N9 2.04(2) .
Pd3 N9 2.04(2) 3_755
Pd3 Cl3 2.284(14) .
N1 C3 1.339(10) .
N1 C3 1.339(10) 10_556
N2 C4 1.272(16) .
N2 C5 1.412(11) .
N3 C11 1.422(6) .
N3 C11 1.422(6) 12_755
N3 C8 1.428(10) .
N4 C17 1.261(10) .
N4 C14 1.444(6) .
N5 C18 1.337(10) .
N5 C22 1.338(11) .
N6 C23 1.268(15) .
N6 C24 1.410(10) .
N7 C30 1.416(10) .
N7 C27 1.428(6) .
N7 C27 1.428(6) 10_556
N8 C37 1.335(10) .
N8 C37 1.335(10) 3_755
N9 C36 1.270(16) .
N9 C33 1.421(11) .
C1 C2 1.382(8) 10_556
C1 C2 1.382(8) .
C1 H1 0.9500 .
C2 C3 1.380(11) .
C2 H2 0.9500 .
C3 C4 1.471(9) .
C4 H4 0.9500 .
C5 C6 1.380(12) .
C5 C10 1.386(12) .
C6 C7 1.381(10) .
C6 H6 0.9500 .
C7 C8 1.383(13) .
C7 H7 0.9500 .
C8 C9 1.391(13) .
C9 C10 1.383(10) .
C9 H9 0.9500 .
C10 H10 0.9500 .
C11 C16' 1.378(13) .
C11 C12 1.386(13) .
C11 C16 1.389(13) .
C11 C12' 1.398(13) .
C14 C15' 1.376(12) .
C14 C13 1.382(12) .
C14 C15 1.390(12) .
C14 C13' 1.392(12) .
C12 C13 1.377(10) .
C12 H12 0.9500 .
C13 H13 0.9500 .
C15 C16 1.383(10) .
C15 H15 0.9500 .
C16 H16 0.9500 .
C12' C13' 1.382(10) .
C12' H12' 0.9500 .
C13' H13' 0.9500 .
C15' C16' 1.381(10) .
C15' H15' 0.9500 .
C16' H16' 0.9500 .
C17 C18 1.463(9) .
C17 H17 0.9500 .
C18 C19 1.386(11) .
C19 C20 1.386(12) .
C19 H19 0.9500 .
C20 C21 1.393(12) .
C20 H20 0.9500 .
C21 C22 1.390(11) .
C21 H21 0.9500 .
C22 C23 1.472(9) .
C23 H23 0.9500 .
C24 C25 1.376(12) .
C24 C29' 1.386(12) .
C24 C25' 1.389(12) .
C24 C29 1.396(12) .
C25 C26 1.383(10) .
C25 H25 0.9500 .
C26 C27 1.371(13) .
C26 H26 0.9500 .
C28 C29 1.392(10) .
C28 C27 1.401(13) .
C28 H28 0.9500 .
C29 H29 0.9500 .
C29' C28' 1.383(10) .
C29' H29' 0.9500 .
C28' C27 1.381(13) .
C28' H28' 0.9500 .
C25' C26' 1.388(10) .
C25' H25' 0.9500 .
C26' C27 1.385(13) .
C26' H26' 0.9500 .
C30 C35 1.370(13) .
C30 C31 1.387(13) .
C31 C32 1.379(10) .
C31 H31 0.9500 .
C32 C33 1.394(12) .
C32 H32 0.9500 .
C33 C34 1.377(12) .
C34 C35 1.373(10) .
C34 H34 0.9500 .
C35 H35 0.9500 .
C36 C37 1.467(9) .
C36 H36 0.9500 .
C37 C38 1.385(11) .
C38 C39 1.383(8) .
C38 H38 0.9500 .
C39 H39 0.9500 .
As1 F6 1.712(8) .
As1 F1 1.712(8) .
As1 F4 1.712(8) .
As1 F3 1.712(8) .
As1 F2 1.712(8) .
As1 F5 1.712(8) .
As1' F1' 1.703(19) .
As1' F3' 1.708(19) .
As1' F5' 1.715(19) .
As1' F6' 1.72(2) .
As1' F2' 1.72(2) .
As1' F4' 1.729(19) .
As2 F10 1.55(2) 12_655
As2 F10 1.55(2) .
As2 F7 1.56(3) .
As2 F8 1.646(18) 12_655
As2 F8 1.646(18) .
As2 F9 1.652(19) .
As3 F16 1.52(3) .
As3 F16 1.52(3) 12_655
As3 F14 1.64(3) .
As3 F15 1.71(4) .
As3 F15 1.71(4) 12_655
As3 F13 1.71(4) .
F16 F16 1.75(5) 12_655
C201 C202 1.3900 .
C201 C206 1.3900 .
C201 H201 0.9500 .
C202 C203 1.3900 .
C202 H202 0.9500 .
C203 C204 1.3900 .
C203 H203 0.9500 .
C204 C205 1.3900 .
C204 H204 0.9500 .
C205 C206 1.3900 .
C205 H205 0.9500 .
C206 H206 0.9500 .
C102 C101 1.3900(9) .
C102 C103 1.3901(9) .
C102 H102 0.9500 .
C101 C103 1.3900(7) 13_656
C101 H101 0.9500 .
C103 H103 0.9500 .

loop_
_geom_torsion_atom_site_label_1
_geom_torsion_atom_site_label_2
_geom_torsion_atom_site_label_3
_geom_torsion_atom_site_label_4
_geom_torsion
_geom_torsion_site_symmetry_1
_geom_torsion_site_symmetry_4
C2 C1 C2 C3 0.000(5) 10_556 .
C3 N1 C3 C2 0.000(4) 10_556 .
Pd1 N1 C3 C2 180.000(6) . .
C3 N1 C3 C4 180.000(6) 10_556 .
Pd1 N1 C3 C4 0.000(6) . .
C1 C2 C3 N1 0.000(5) . .
C1 C2 C3 C4 180.000(4) . .
C5 N2 C4 C3 180.000(6) . .
Pd1 N2 C4 C3 0.000(7) . .
N1 C3 C4 N2 0.000(6) . .
C2 C3 C4 N2 180.000(7) . .
C4 N2 C5 C6 45.2(13) . .
Pd1 N2 C5 C6 -134.8(13) . .
C4 N2 C5 C10 -134.6(13) . .
Pd1 N2 C5 C10 45.4(13) . .
C10 C5 C6 C7 -0.3(18) . .
N2 C5 C6 C7 179.9(17) . .
C5 C6 C7 C8 -1(2) . .
C6 C7 C8 C9 1(2) . .
C6 C7 C8 N3 -176(2) . .
C11 N3 C8 C7 53(3) . .
C11 N3 C8 C7 -146.5(19) 12_755 .
C11 N3 C8 C9 -123.9(19) . .
C11 N3 C8 C9 36(3) 12_755 .
C7 C8 C9 C10 -0.8(19) . .
N3 C8 C9 C10 176.6(19) . .
C8 C9 C10 C5 0(2) . .
C6 C5 C10 C9 0.7(18) . .
N2 C5 C10 C9 -179.4(17) . .
C11 N3 C11 C16' 40(3) 12_755 .
C8 N3 C11 C16' -160(2) . .
C11 N3 C11 C12 154.3(17) 12_755 .
C8 N3 C11 C12 -45(3) . .
C11 N3 C11 C16 -29(3) 12_755 .
C8 N3 C11 C16 131(2) . .
C11 N3 C11 C12' -140.2(18) 12_755 .
C8 N3 C11 C12' 20(3) . .
C17 N4 C14 C15' 60(2) . .
Pd2 N4 C14 C15' -118.5(15) . .
C17 N4 C14 C13 -54(2) . .
Pd2 N4 C14 C13 127.5(15) . .
C17 N4 C14 C15 127.1(19) . .
Pd2 N4 C14 C15 -51.3(18) . .
C17 N4 C14 C13' -121.4(19) . .
Pd2 N4 C14 C13' 60.2(17) . .
C16 C11 C12 C13 -2(2) . .
N3 C11 C12 C13 175.0(19) . .
C11 C12 C13 C14 0(2) . .
C15 C14 C13 C12 1.4(18) . .
N4 C14 C13 C12 -177.4(17) . .
C13 C14 C15 C16 -1.7(18) . .
N4 C14 C15 C16 177.1(17) . .
C14 C15 C16 C11 0(2) . .
C12 C11 C16 C15 1.4(19) . .
N3 C11 C16 C15 -175.2(19) . .
C16' C11 C12' C13' -0.6(19) . .
N3 C11 C12' C13' 179.4(19) . .
C11 C12' C13' C14 0(2) . .
C15' C14 C13' C12' 0.5(18) . .
N4 C14 C13' C12' -178.2(16) . .
C13' C14 C15' C16' -1.1(18) . .
N4 C14 C15' C16' 177.6(17) . .
C12' C11 C16' C15' 0.1(19) . .
N3 C11 C16' C15' -179.9(19) . .
C14 C15' C16' C11 1(2) . .
C14 N4 C17 C18 178.6(12) . .
Pd2 N4 C17 C18 -2.8(19) . .
C22 N5 C18 C19 -1.8(17) . .
Pd2 N5 C18 C19 -176.7(13) . .
C22 N5 C18 C17 176.7(14) . .
Pd2 N5 C18 C17 1.9(14) . .
N4 C17 C18 N5 0.8(18) . .
N4 C17 C18 C19 179.3(15) . .
N5 C18 C19 C20 2.4(17) . .
C17 C18 C19 C20 -175.9(17) . .
C18 C19 C20 C21 -1.2(19) . .
C19 C20 C21 C22 -0.5(19) . .
C18 N5 C22 C21 -0.1(17) . .
Pd2 N5 C22 C21 174.8(12) . .
C18 N5 C22 C23 -178.6(14) . .
Pd2 N5 C22 C23 -3.7(15) . .
C20 C21 C22 N5 1.2(17) . .
C20 C21 C22 C23 179.4(17) . .
C24 N6 C23 C22 -179.7(13) . .
Pd2 N6 C23 C22 -1.3(19) . .
N5 C22 C23 N6 3.2(18) . .
C21 C22 C23 N6 -175.1(16) . .
C23 N6 C24 C25 47(2) . .
Pd2 N6 C24 C25 -130.8(15) . .
C23 N6 C24 C29' -49(2) . .
Pd2 N6 C24 C29' 132.6(16) . .
C23 N6 C24 C25' 128.1(19) . .
Pd2 N6 C24 C25' -50(2) . .
C23 N6 C24 C29 -134.9(19) . .
Pd2 N6 C24 C29 47.1(18) . .
C29 C24 C25 C26 0.1(18) . .
N6 C24 C25 C26 177.9(17) . .
C24 C25 C26 C27 0(2) . .
C27 C28 C29 C24 1(2) . .
C25 C24 C29 C28 -0.4(18) . .
N6 C24 C29 C28 -178.3(17) . .
C25' C24 C29' C28' 5.1(19) . .
N6 C24 C29' C28' -177.5(18) . .
C24 C29' C28' C27 0(2) . .
C29' C24 C25' C26' -4.9(19) . .
N6 C24 C25' C26' 177.6(18) . .
C24 C25' C26' C27 -1(2) . .
C25 C26 C27 C28 0(2) . .
C25 C26 C27 N7 -174(2) . .
C29' C28' C27 C26' -6.0(19) . .
C29' C28' C27 N7 174.3(18) . .
C25' C26' C27 C28' 6.2(19) . .
C25' C26' C27 N7 -174.1(18) . .
C29 C28 C27 C26 -0.5(19) . .
C29 C28 C27 N7 174.3(18) . .
C30 N7 C27 C26 -160(2) . .
C27 N7 C27 C26 40(3) 10_556 .
C30 N7 C27 C28' -60(3) . .
C27 N7 C27 C28' 140.5(18) 10_556 .
C30 N7 C27 C26' 120(2) . .
C27 N7 C27 C26' -39(3) 10_556 .
C30 N7 C27 C28 25(3) . .
C27 N7 C27 C28 -134.1(19) 10_556 .
C27 N7 C30 C35 55(3) . .
C27 N7 C30 C35 -146(2) 10_556 .
C27 N7 C30 C31 -126(2) . .
C27 N7 C30 C31 33(3) 10_556 .
C35 C30 C31 C32 -2(2) . .
N7 C30 C31 C32 179(2) . .
C30 C31 C32 C33 0(2) . .
C31 C32 C33 C34 1.6(18) . .
C31 C32 C33 N9 -179.6(18) . .
C36 N9 C33 C34 45.4(14) . .
Pd3 N9 C33 C34 -134.6(14) . .
C36 N9 C33 C32 -133.3(14) . .
Pd3 N9 C33 C32 46.7(14) . .
C32 C33 C34 C35 -1.5(18) . .
N9 C33 C34 C35 179.7(18) . .
C31 C30 C35 C34 2(2) . .
N7 C30 C35 C34 -179(2) . .
C33 C34 C35 C30 0(2) . .
C33 N9 C36 C37 180.0 . .
Pd3 N9 C36 C37 0.0 . .
C37 N8 C37 C38 0.0 3_755 .
Pd3 N8 C37 C38 180.0 . .
C37 N8 C37 C36 180.0 3_755 .
Pd3 N8 C37 C36 0.0 . .
N9 C36 C37 N8 0.0 . .
N9 C36 C37 C38 180.0 . .
N8 C37 C38 C39 0.0 . .
C36 C37 C38 C39 180.0 . .
C37 C38 C39 C38 0.0 . 3_755
F14 As3 F16 F16 92.5(11) . 12_655
F15 As3 F16 F16 -179.8(16) . 12_655
F15 As3 F16 F16 -1(6) 12_655 12_655
F13 As3 F16 F16 -87.2(12) . 12_655
C206 C201 C202 C203 0.0 . .
C201 C202 C203 C204 0.0 . .
C202 C203 C204 C205 0.0 . .
C203 C204 C205 C206 0.0 . .
C204 C205 C206 C201 0.0 . .
C202 C201 C206 C205 0.0 . .
C103 C102 C101 C103 0(4) . 13_656
C101 C102 C103 C101 0(4) . 13_656
